data_4037594
loop_
_publ_author_name
'Jeong, Eunjeong'
'Takahashi, Kohtaro'
'Rajagopal, Shinaj K.'
'Koganezawa, Tomoyuki'
'Hayashi, Hironobu'
'Aratani, Naoki'
'Suzuki, Mitsuharu'
'Nguyen, Thuc-Quyen'
'Yamada, Hiroko'

_publ_section_title
;
 Orbital-Energy Modulation of Tetrabenzoporphyrin-Derived Non-Fullerene
 Acceptors for Improved Open-Circuit Voltage in Organic Solar Cells.
;
_journal_name_full 'The Journal of organic chemistry'
_journal_paper_doi 10.1021/acs.joc.9b02386
_journal_year 2019
_chemical_formula_moiety 'C40 H18 F12 N4'
_chemical_formula_sum 'C40 H18 F12 N4'
_chemical_formula_weight 782.58
_space_group_crystal_system monoclinic
_space_group_IT_number 14
_space_group_name_Hall '-P 2yn'
_space_group_name_H-M_alt 'P 1 21/n 1'
_atom_sites_solution_hydrogens geom
_audit_creation_method SHELXL-2014/7
_cell_angle_alpha 90
_cell_angle_beta 94.713(6)
_cell_angle_gamma 90
_cell_formula_units_Z 8
_cell_length_a 26.063(9)
_cell_length_b 7.813(3)
_cell_length_c 30.718(10)
_cell_measurement_reflns_used 304
_cell_measurement_temperature 90
_cell_measurement_theta_max 15.04
_cell_measurement_theta_min 2.93
_cell_volume 6234(4)
_computing_cell_refinement 'APEX2 (Bruker AXS, 2006)'
_computing_data_collection 'APEX2 (Bruker AXS, 2006)'
_computing_data_reduction 'SAINT (Bruker AXS, 2004)'
_computing_molecular_graphics 'XSHEL (Bruker AXS,2002)'
_computing_publication_material 'XCIF (Bruker AXS, 2001)'
_computing_structure_refinement 'SHELXL-97 (Sheldrick, 1997)'
_computing_structure_solution 'SHELXS-97 (Sheldrick, 1997)'
_diffrn_ambient_temperature 90
_diffrn_detector_area_resol_mean 8.333
_diffrn_measured_fraction_theta_full 0.999
_diffrn_measured_fraction_theta_max 0.999
_diffrn_measurement_device_type 'Bruker APEXII CCD area detector'
_diffrn_measurement_method 'phi and omega scans'
_diffrn_radiation_monochromator graphite
_diffrn_radiation_source 'fine-focus sealed tube'
_diffrn_radiation_type MoK\a
_diffrn_radiation_wavelength 0.71073
_diffrn_reflns_av_R_equivalents 0.3158
_diffrn_reflns_av_unetI/netI 0.3979
_diffrn_reflns_Laue_measured_fraction_full 0.999
_diffrn_reflns_Laue_measured_fraction_max 0.999
_diffrn_reflns_limit_h_max 29
_diffrn_reflns_limit_h_min -29
_diffrn_reflns_limit_k_max 7
_diffrn_reflns_limit_k_min -8
_diffrn_reflns_limit_l_max 34
_diffrn_reflns_limit_l_min -34
_diffrn_reflns_number 27255
_diffrn_reflns_point_group_measured_fraction_full 0.999
_diffrn_reflns_point_group_measured_fraction_max 0.999
_diffrn_reflns_theta_full 23.499
_diffrn_reflns_theta_max 23.499
_diffrn_reflns_theta_min 1.971
_exptl_absorpt_coefficient_mu 0.150
_exptl_absorpt_correction_T_max 0.999
_exptl_absorpt_correction_T_min 0.803
_exptl_absorpt_correction_type multi-scan
_exptl_absorpt_process_details
;
SADABS Sheldrick 1996
;
_exptl_crystal_colour green
_exptl_crystal_density_diffrn 1.668
_exptl_crystal_description needle
_exptl_crystal_F_000 3152
_exptl_crystal_size_max 0.200
_exptl_crystal_size_mid 0.010
_exptl_crystal_size_min 0.010
_refine_diff_density_max 0.512
_refine_diff_density_min -0.437
_refine_diff_density_rms 0.107
_refine_ls_extinction_method none
_refine_ls_goodness_of_fit_ref 0.991
_refine_ls_hydrogen_treatment constr
_refine_ls_matrix_type full
_refine_ls_number_parameters 1009
_refine_ls_number_reflns 9228
_refine_ls_number_restraints 552
_refine_ls_restrained_S_all 0.968
_refine_ls_R_factor_all 0.2822
_refine_ls_R_factor_gt 0.1068
_refine_ls_shift/su_max 0.000
_refine_ls_shift/su_mean 0.000
_refine_ls_structure_factor_coef Fsqd
_refine_ls_weighting_details 'w=1/[\s^2^(Fo^2^)] where P=(Fo^2^+2Fc^2^)/3'
_refine_ls_weighting_scheme calc
_refine_ls_wR_factor_gt 0.1559
_refine_ls_wR_factor_ref 0.2525
_reflns_Friedel_coverage 0.000
_reflns_number_gt 3132
_reflns_number_total 9228
_reflns_threshold_expression 'I > 2\s(I)'
_cod_data_source_file jo9b02386_si_004.cif
_cod_data_source_block 4CF3BP
_cod_original_sg_symbol_H-M 'P 21/n'
_cod_database_code 4037594
_shelx_shelxl_version_number 2014/7
_shelx_space_group_comment
;
The symmetry employed for this shelxl refinement is uniquely defined
by the following loop, which should always be used as a source of
symmetry information in preference to the above space-group names.
They are only intended as comments.
;
_shelx_estimated_absorpt_t_min 0.971
_shelx_estimated_absorpt_t_max 0.999

loop_
_space_group_symop_operation_xyz
'x, y, z'
'-x+1/2, y+1/2, -z+1/2'
'-x, -y, -z'
'x-1/2, -y-1/2, z-1/2'

loop_
_atom_site_label
_atom_site_type_symbol
_atom_site_fract_x
_atom_site_fract_y
_atom_site_fract_z
_atom_site_U_iso_or_equiv
_atom_site_adp_type
_atom_site_occupancy
_atom_site_site_symmetry_order
_atom_site_calc_flag
_atom_site_refinement_flags_posn
_atom_site_refinement_flags_adp
C1 C 0.1755(5) 0.4971(16) 0.5877(4) 0.018(3) Uani 1 1 d . U
C2 C 0.1214(5) 0.4467(16) 0.5755(4) 0.017(2) Uani 1 1 d . U
C3 C 0.1010(5) 0.3152(16) 0.5483(4) 0.024(3) Uani 1 1 d . U
H3 H 0.1227 0.2343 0.5358 0.029 Uiso 1 1 calc R U
C4 C 0.0482(5) 0.3082(18) 0.5404(4) 0.030(3) Uani 1 1 d . U
H4 H 0.0335 0.2188 0.5225 0.036 Uiso 1 1 calc R U
C5 C 0.0152(5) 0.4278(17) 0.5578(4) 0.028(3) Uani 1 1 d . U
H5 H -0.0210 0.4163 0.5522 0.034 Uiso 1 1 calc R U
C6 C 0.0354(5) 0.5620(17) 0.5830(4) 0.023(3) Uani 1 1 d . U
H6 H 0.0135 0.6432 0.5951 0.028 Uiso 1 1 calc R U
C7 C 0.0898(5) 0.5756(16) 0.5902(4) 0.020(3) Uani 1 1 d . U
C8 C 0.1217(5) 0.6997(16) 0.6142(4) 0.018(3) Uani 1 1 d . U
C9 C 0.1099(5) 0.8406(16) 0.6405(4) 0.016(3) Uani 1 1 d . U
C10 C 0.1365(4) 0.8834(14) 0.6798(4) 0.012(3) Uani 1 1 d . U
C11 C 0.1179(4) 0.9541(15) 0.7191(4) 0.017(2) Uani 1 1 d . U
C12 C 0.0718(4) 1.0325(16) 0.7284(4) 0.020(3) Uani 1 1 d . U
H12 H 0.0463 1.0581 0.7053 0.024 Uiso 1 1 calc R U
C13 C 0.0632(5) 1.0725(16) 0.7707(4) 0.022(3) Uani 1 1 d . U
H13 H 0.0317 1.1249 0.7768 0.026 Uiso 1 1 calc R U
C14 C 0.1002(4) 1.0371(15) 0.8046(4) 0.019(3) Uani 1 1 d . U
H14 H 0.0929 1.0605 0.8338 0.022 Uiso 1 1 calc R U
C15 C 0.1476(5) 0.9681(15) 0.7967(4) 0.020(3) Uani 1 1 d . U
H15 H 0.1736 0.9514 0.8199 0.024 Uiso 1 1 calc R U
C16 C 0.1562(5) 0.9237(16) 0.7535(4) 0.020(2) Uani 1 1 d . U
C17 C 0.2016(4) 0.8553(15) 0.7327(4) 0.012(3) Uani 1 1 d . U
C18 C 0.2523(4) 0.8401(16) 0.7509(4) 0.015(3) Uani 1 1 d . U
C19 C 0.2964(4) 0.8626(15) 0.7267(4) 0.016(3) Uani 1 1 d . U
C20 C 0.3468(4) 0.9320(16) 0.7396(4) 0.018(2) Uani 1 1 d . U
C21 C 0.3727(5) 0.9712(16) 0.7807(4) 0.025(3) Uani 1 1 d . U
H21 H 0.3566 0.9505 0.8069 0.030 Uiso 1 1 calc R U
C22 C 0.4212(5) 1.0395(16) 0.7820(4) 0.021(3) Uani 1 1 d . U
H22 H 0.4387 1.0663 0.8095 0.026 Uiso 1 1 calc R U
C23 C 0.4458(5) 1.0711(15) 0.7437(4) 0.022(3) Uani 1 1 d . U
H23 H 0.4796 1.1174 0.7455 0.027 Uiso 1 1 calc R U
C24 C 0.4204(5) 1.0342(15) 0.7030(4) 0.023(3) Uani 1 1 d . U
H24 H 0.4370 1.0557 0.6772 0.027 Uiso 1 1 calc R U
C25 C 0.3712(5) 0.9664(16) 0.7002(4) 0.019(2) Uani 1 1 d . U
C26 C 0.3359(5) 0.8991(15) 0.6643(4) 0.016(3) Uani 1 1 d . U
C27 C 0.3441(4) 0.8769(15) 0.6208(4) 0.013(3) Uani 1 1 d . U
C28 C 0.3215(5) 0.7437(15) 0.5939(4) 0.013(3) Uani 1 1 d . U
C29 C 0.3454(4) 0.6461(15) 0.5603(4) 0.013(2) Uani 1 1 d . U
C30 C 0.3921(4) 0.6596(16) 0.5405(4) 0.020(3) Uani 1 1 d . U
H30 H 0.4159 0.7494 0.5478 0.024 Uiso 1 1 calc R U
C31 C 0.4020(5) 0.5363(17) 0.5098(4) 0.024(3) Uani 1 1 d . U
H31 H 0.4339 0.5391 0.4970 0.029 Uiso 1 1 calc R U
C32 C 0.3667(5) 0.4086(17) 0.4972(4) 0.023(3) Uani 1 1 d . U
H32 H 0.3744 0.3301 0.4750 0.028 Uiso 1 1 calc R U
C33 C 0.3201(5) 0.3932(16) 0.5165(4) 0.026(3) Uani 1 1 d . U
H33 H 0.2956 0.3080 0.5073 0.031 Uiso 1 1 calc R U
C34 C 0.3110(5) 0.5083(16) 0.5499(4) 0.020(3) Uani 1 1 d . U
C35 C 0.2682(5) 0.5296(16) 0.5764(4) 0.021(3) Uani 1 1 d . U
C36 C 0.2226(5) 0.4367(16) 0.5769(4) 0.018(3) Uani 1 1 d . U
C37 C 0.0606(5) 0.9343(17) 0.6271(4) 0.026(4) Uani 1 1 d . U
C38 C 0.2625(5) 0.8136(17) 0.7995(4) 0.018(3) Uani 1 1 d . U
C39 C 0.3823(5) 0.9912(17) 0.6011(4) 0.027(4) Uani 1 1 d . .
C40 C 0.2252(5) 0.2497(18) 0.5654(4) 0.023(4) Uani 1 1 d . .
C41 C 0.2129(5) 0.3574(15) 0.2743(4) 0.016(3) Uani 1 1 d . U
C42 C 0.1595(4) 0.2912(15) 0.2641(4) 0.012(2) Uani 1 1 d . U
C43 C 0.1299(4) 0.2526(15) 0.2253(4) 0.017(3) Uani 1 1 d . U
H43 H 0.1434 0.2741 0.1980 0.020 Uiso 1 1 calc R U
C44 C 0.0814(5) 0.1834(16) 0.2265(4) 0.026(3) Uani 1 1 d . U
H44 H 0.0614 0.1584 0.2000 0.031 Uiso 1 1 calc R U
C45 C 0.0618(5) 0.1505(16) 0.2656(4) 0.024(3) Uani 1 1 d . U
H45 H 0.0283 0.1027 0.2657 0.029 Uiso 1 1 calc R U
C46 C 0.0895(5) 0.1850(15) 0.3052(4) 0.018(3) Uani 1 1 d . U
H46 H 0.0753 0.1610 0.3321 0.022 Uiso 1 1 calc R U
C47 C 0.1393(5) 0.2567(15) 0.3047(4) 0.014(2) Uani 1 1 d . U
C48 C 0.1780(4) 0.3190(15) 0.3388(4) 0.014(3) Uani 1 1 d . U
C49 C 0.1725(4) 0.3450(15) 0.3825(4) 0.017(3) Uani 1 1 d . U
C50 C 0.1975(5) 0.4733(16) 0.4082(4) 0.018(3) Uani 1 1 d . U
C51 C 0.1790(5) 0.5813(17) 0.4426(4) 0.020(3) Uani 1 1 d . U
C52 C 0.1325(5) 0.5779(16) 0.4630(4) 0.020(3) Uani 1 1 d . U
H52 H 0.1075 0.4911 0.4566 0.024 Uiso 1 1 calc R U
C53 C 0.1249(5) 0.7080(16) 0.4930(4) 0.023(3) Uani 1 1 d . U
H53 H 0.0930 0.7140 0.5058 0.027 Uiso 1 1 calc R U
C54 C 0.1618(5) 0.8262(16) 0.5044(4) 0.020(3) Uani 1 1 d . U
H54 H 0.1559 0.9078 0.5263 0.024 Uiso 1 1 calc R U
C55 C 0.2085(5) 0.8312(16) 0.4846(4) 0.020(3) Uani 1 1 d . U
H55 H 0.2347 0.9110 0.4939 0.024 Uiso 1 1 calc R U
C56 C 0.2154(5) 0.7133(16) 0.4503(4) 0.020(3) Uani 1 1 d . U
C57 C 0.2577(5) 0.6797(16) 0.4240(4) 0.019(3) Uani 1 1 d . U
C58 C 0.3043(5) 0.7667(15) 0.4203(4) 0.014(3) Uani 1 1 d . U
C59 C 0.3477(5) 0.6884(16) 0.4053(4) 0.017(3) Uani 1 1 d . U
C60 C 0.4029(5) 0.7289(16) 0.4168(4) 0.019(2) Uani 1 1 d . U
C61 C 0.4279(5) 0.8617(16) 0.4410(4) 0.018(3) Uani 1 1 d . U
H61 H 0.4092 0.9531 0.4525 0.022 Uiso 1 1 calc R U
C62 C 0.4816(5) 0.8534(16) 0.4473(4) 0.020(3) Uani 1 1 d . U
H62 H 0.4999 0.9416 0.4633 0.025 Uiso 1 1 calc R U
C63 C 0.5085(5) 0.7210(15) 0.4309(4) 0.020(3) Uani 1 1 d . U
H63 H 0.5449 0.7212 0.4358 0.024 Uiso 1 1 calc R U
C64 C 0.4852(5) 0.5876(16) 0.4078(4) 0.018(3) Uani 1 1 d . U
H64 H 0.5045 0.4975 0.3965 0.021 Uiso 1 1 calc R U
C65 C 0.4299(5) 0.5919(16) 0.4018(4) 0.020(3) Uani 1 1 d . U
C66 C 0.3924(5) 0.4781(15) 0.3783(4) 0.017(3) Uani 1 1 d . U
C67 C 0.4023(4) 0.3446(15) 0.3493(4) 0.013(3) Uani 1 1 d . U
C68 C 0.3719(5) 0.3114(15) 0.3098(4) 0.016(3) Uani 1 1 d . U
C69 C 0.3878(5) 0.2464(15) 0.2680(4) 0.018(2) Uani 1 1 d . U
C70 C 0.4337(5) 0.1787(15) 0.2552(4) 0.021(3) Uani 1 1 d . U
H70 H 0.4618 0.1557 0.2761 0.025 Uiso 1 1 calc R U
C71 C 0.4374(5) 0.1454(15) 0.2106(4) 0.021(3) Uani 1 1 d . U
H71 H 0.4685 0.0997 0.2014 0.025 Uiso 1 1 calc R U
C72 C 0.3975(5) 0.1769(16) 0.1802(4) 0.022(3) Uani 1 1 d . U
H72 H 0.4013 0.1558 0.1502 0.026 Uiso 1 1 calc R U
C73 C 0.3515(5) 0.2393(15) 0.1930(4) 0.019(3) Uani 1 1 d . U
H73 H 0.3233 0.2548 0.1718 0.022 Uiso 1 1 calc R U
C74 C 0.3457(5) 0.2797(15) 0.2361(4) 0.016(2) Uani 1 1 d . U
C75 C 0.3048(5) 0.3531(15) 0.2597(4) 0.016(3) Uani 1 1 d . U
C76 C 0.2519(5) 0.3767(15) 0.2475(4) 0.013(3) Uani 1 1 d . U
C77 C 0.1352(5) 0.2354(18) 0.4040(4) 0.023(4) Uani 1 1 d . .
C78 C 0.3064(5) 0.9555(17) 0.4334(4) 0.023(3) Uani 1 1 d . U
C79 C 0.4490(5) 0.2343(15) 0.3589(4) 0.016(3) Uani 1 1 d . .
C80 C 0.2383(5) 0.4045(16) 0.1994(4) 0.014(3) Uani 1 1 d . .
F1 F 0.0491(3) 0.9259(9) 0.5833(2) 0.029(2) Uani 1 1 d . .
F2 F 0.0179(3) 0.8777(9) 0.6454(2) 0.031(2) Uani 1 1 d . .
F3 F 0.0650(3) 1.1034(9) 0.6356(2) 0.028(2) Uani 1 1 d . .
F4 F 0.2243(3) 0.7213(8) 0.8151(2) 0.0236(18) Uani 1 1 d . .
F5 F 0.2651(2) 0.9593(8) 0.8218(2) 0.0206(18) Uani 1 1 d . .
F6 F 0.3051(3) 0.7233(9) 0.8099(2) 0.0271(19) Uani 1 1 d . .
F7 F 0.3819(2) 1.1520(9) 0.6185(2) 0.0243(19) Uani 1 1 d . .
F8 F 0.4330(2) 0.9393(9) 0.6074(2) 0.0223(18) Uani 1 1 d . .
F9 F 0.3724(3) 1.0114(9) 0.5582(2) 0.0237(19) Uani 1 1 d . .
F10 F 0.2710(3) 0.1786(9) 0.5740(2) 0.030(2) Uani 1 1 d . .
F11 F 0.2117(3) 0.2144(9) 0.5217(2) 0.029(2) Uani 1 1 d . .
F12 F 0.1912(3) 0.1548(9) 0.5863(2) 0.0273(19) Uani 1 1 d . .
F13 F 0.1337(3) 0.0704(9) 0.3894(2) 0.0266(19) Uani 1 1 d . .
F14 F 0.0853(3) 0.2887(9) 0.4008(2) 0.0250(19) Uani 1 1 d . .
F15 F 0.1478(2) 0.2171(9) 0.4481(2) 0.0253(19) Uani 1 1 d . .
F16 F 0.2607(3) 1.0318(9) 0.4253(2) 0.028(2) Uani 1 1 d . .
F17 F 0.3221(3) 0.9868(9) 0.4752(2) 0.0281(19) Uani 1 1 d . .
F18 F 0.3387(3) 1.0418(9) 0.4093(2) 0.0217(18) Uani 1 1 d . .
F19 F 0.4609(2) 0.2269(9) 0.4035(2) 0.0230(18) Uani 1 1 d . .
F20 F 0.4933(2) 0.2870(9) 0.3426(2) 0.0245(19) Uani 1 1 d . .
F21 F 0.4418(2) 0.0717(9) 0.3466(2) 0.0229(18) Uani 1 1 d . .
F22 F 0.2743(3) 0.4872(9) 0.1798(2) 0.0251(19) Uani 1 1 d . .
F23 F 0.2294(2) 0.2526(9) 0.1765(2) 0.0198(18) Uani 1 1 d . .
F24 F 0.1942(3) 0.4960(8) 0.1922(2) 0.0224(18) Uani 1 1 d . .
N1 N 0.1727(4) 0.6490(13) 0.6114(3) 0.022(3) Uani 1 1 d . .
H1 H 0.1997 0.7054 0.6231 0.026 Uiso 1 1 calc R U
N2 N 0.1875(4) 0.8328(12) 0.6889(3) 0.012(2) Uani 1 1 d . U
N3 N 0.2925(3) 0.8430(12) 0.6818(3) 0.011(2) Uani 1 1 d . .
H3A H 0.2655 0.7999 0.6665 0.014 Uiso 1 1 calc R U
N4 N 0.2751(3) 0.6742(12) 0.6029(3) 0.016(3) Uani 1 1 d . U
N5 N 0.2204(3) 0.3742(12) 0.3187(3) 0.016(3) Uani 1 1 d . .
N6 N 0.2432(3) 0.5403(12) 0.3988(3) 0.014(2) Uani 1 1 d . .
H6A H 0.2616 0.4987 0.3785 0.017 Uiso 1 1 calc R U
N7 N 0.3444(4) 0.5395(13) 0.3820(3) 0.019(3) Uani 1 1 d . .
N8 N 0.3232(3) 0.3699(12) 0.3028(3) 0.015(3) Uani 1 1 d . .
H8 H 0.3053 0.4134 0.3233 0.018 Uiso 1 1 calc R U

loop_
_atom_site_aniso_label
_atom_site_aniso_U_11
_atom_site_aniso_U_22
_atom_site_aniso_U_33
_atom_site_aniso_U_23
_atom_site_aniso_U_13
_atom_site_aniso_U_12
C1 0.033(6) 0.017(6) 0.004(5) 0.002(5) 0.000(5) -0.001(6)
C2 0.023(5) 0.015(5) 0.012(5) 0.006(4) -0.007(5) -0.004(5)
C3 0.030(6) 0.023(6) 0.019(6) -0.004(5) 0.001(5) 0.001(6)
C4 0.035(6) 0.032(6) 0.022(6) -0.002(5) -0.002(5) -0.001(6)
C5 0.025(6) 0.035(7) 0.024(6) -0.004(5) -0.001(5) -0.003(6)
C6 0.024(6) 0.022(6) 0.023(6) -0.004(5) 0.001(5) 0.001(6)
C7 0.025(5) 0.016(5) 0.016(5) 0.006(5) -0.008(5) -0.003(5)
C8 0.018(6) 0.023(6) 0.012(6) 0.007(5) 0.001(5) 0.003(5)
C9 0.020(6) 0.019(6) 0.009(6) 0.006(5) 0.000(5) 0.004(5)
C10 0.018(6) 0.008(5) 0.011(6) 0.005(5) -0.001(5) 0.003(5)
C11 0.011(5) 0.015(5) 0.023(5) -0.001(5) 0.004(4) -0.002(5)
C12 0.008(5) 0.024(6) 0.029(6) -0.001(5) 0.005(5) 0.002(5)
C13 0.016(6) 0.016(6) 0.035(6) -0.002(5) 0.006(5) -0.001(5)
C14 0.020(6) 0.012(6) 0.026(6) -0.010(5) 0.009(5) -0.007(5)
C15 0.018(5) 0.012(6) 0.030(6) -0.010(5) 0.005(5) -0.007(5)
C16 0.020(5) 0.011(5) 0.028(5) -0.006(5) -0.002(5) 0.001(5)
C17 0.015(4) 0.008(4) 0.014(4) 0.000(3) 0.005(4) -0.006(4)
C18 0.011(5) 0.020(6) 0.015(6) 0.001(5) 0.007(5) -0.006(5)
C19 0.010(5) 0.013(6) 0.025(6) -0.006(5) 0.006(5) -0.001(5)
C20 0.008(5) 0.016(5) 0.031(6) -0.004(5) 0.004(4) 0.002(5)
C21 0.024(6) 0.019(6) 0.031(6) -0.007(5) -0.002(5) 0.012(6)
C22 0.022(6) 0.015(6) 0.025(6) -0.006(5) -0.012(5) 0.009(6)
C23 0.022(6) 0.009(6) 0.035(6) 0.001(5) -0.003(5) -0.001(5)
C24 0.022(6) 0.009(6) 0.036(6) -0.002(5) -0.005(5) -0.002(5)
C25 0.019(5) 0.013(5) 0.026(5) -0.008(5) 0.001(5) 0.006(5)
C26 0.024(6) 0.008(6) 0.018(6) 0.002(5) 0.009(5) 0.002(5)
C27 0.017(6) 0.005(5) 0.019(6) 0.008(5) 0.002(5) 0.003(5)
C28 0.018(6) 0.010(6) 0.011(5) 0.004(5) -0.001(5) 0.004(5)
C29 0.018(5) 0.013(5) 0.008(5) 0.003(4) 0.001(4) 0.001(5)
C30 0.018(6) 0.020(6) 0.022(6) 0.009(5) 0.004(5) 0.002(5)
C31 0.018(6) 0.031(7) 0.024(6) 0.011(5) 0.010(5) 0.006(6)
C32 0.026(6) 0.025(6) 0.021(6) 0.003(5) 0.007(5) 0.001(6)
C33 0.032(6) 0.012(6) 0.033(6) -0.005(5) -0.002(5) 0.002(6)
C34 0.022(5) 0.015(5) 0.023(5) 0.002(5) 0.000(5) 0.001(5)
C35 0.027(6) 0.019(6) 0.017(6) 0.006(5) -0.002(5) 0.002(6)
C36 0.028(6) 0.013(6) 0.016(6) 0.000(5) 0.011(5) 0.000(6)
C37 0.031(7) 0.012(6) 0.034(7) -0.007(6) -0.009(6) -0.004(6)
C38 0.021(6) 0.017(7) 0.019(7) 0.002(5) 0.013(6) -0.005(6)
C39 0.026(9) 0.022(9) 0.032(10) -0.008(7) 0.007(7) -0.002(8)
C40 0.014(8) 0.043(11) 0.012(8) -0.001(7) -0.005(6) -0.003(8)
C41 0.022(5) 0.006(5) 0.019(5) -0.003(4) 0.000(4) 0.002(5)
C42 0.015(5) 0.006(5) 0.015(5) -0.001(4) 0.002(4) 0.007(5)
C43 0.017(6) 0.011(6) 0.022(6) 0.001(5) -0.003(5) -0.006(5)
C44 0.024(6) 0.027(6) 0.024(6) 0.002(5) -0.013(5) -0.003(6)
C45 0.027(6) 0.022(6) 0.024(6) -0.002(5) -0.004(5) -0.001(6)
C46 0.022(6) 0.018(6) 0.015(6) 0.003(5) 0.001(5) 0.005(5)
C47 0.020(5) 0.009(5) 0.015(5) 0.002(4) 0.001(4) 0.007(5)
C48 0.019(6) 0.013(6) 0.010(5) 0.010(5) 0.004(5) 0.003(5)
C49 0.016(6) 0.012(6) 0.023(6) 0.001(5) 0.005(5) -0.002(5)
C50 0.017(6) 0.013(6) 0.023(6) 0.007(5) -0.003(5) -0.004(5)
C51 0.023(5) 0.023(5) 0.013(5) 0.004(5) 0.000(5) 0.005(5)
C52 0.027(6) 0.022(6) 0.011(6) -0.002(5) -0.002(5) 0.007(6)
C53 0.027(6) 0.025(6) 0.017(6) -0.002(5) 0.006(5) 0.002(6)
C54 0.027(6) 0.014(6) 0.019(6) 0.005(5) 0.005(5) 0.009(5)
C55 0.027(5) 0.017(5) 0.016(5) 0.008(4) 0.007(5) -0.006(5)
C56 0.023(5) 0.021(5) 0.015(5) 0.005(5) -0.001(5) 0.003(5)
C57 0.025(6) 0.017(6) 0.015(6) 0.007(5) 0.003(5) 0.008(5)
C58 0.020(5) 0.008(5) 0.015(5) 0.007(4) 0.002(4) -0.004(5)
C59 0.018(4) 0.015(4) 0.017(4) 0.006(4) 0.004(4) -0.006(4)
C60 0.021(5) 0.017(5) 0.019(5) 0.008(4) 0.003(5) -0.012(5)
C61 0.025(6) 0.017(6) 0.011(6) 0.003(5) -0.007(5) -0.005(5)
C62 0.029(6) 0.017(6) 0.015(6) 0.005(5) -0.008(5) -0.009(6)
C63 0.028(6) 0.016(6) 0.015(6) 0.006(5) -0.003(5) -0.004(5)
C64 0.020(6) 0.012(6) 0.021(6) 0.008(5) 0.003(5) -0.003(5)
C65 0.020(5) 0.014(5) 0.026(5) 0.004(5) 0.003(5) -0.006(5)
C66 0.018(6) 0.009(6) 0.024(6) 0.005(5) 0.005(5) -0.007(5)
C67 0.014(5) 0.009(5) 0.015(5) 0.008(4) 0.005(4) -0.002(5)
C68 0.022(6) 0.009(6) 0.017(6) 0.001(5) 0.000(5) -0.003(5)
C69 0.028(5) 0.012(5) 0.012(5) -0.002(4) -0.001(5) -0.003(5)
C70 0.027(6) 0.019(6) 0.018(6) 0.006(5) 0.004(5) 0.002(6)
C71 0.022(6) 0.014(6) 0.027(6) -0.002(5) 0.007(5) -0.004(5)
C72 0.022(6) 0.018(6) 0.025(6) -0.003(5) 0.006(5) -0.002(6)
C73 0.025(6) 0.016(6) 0.016(6) 0.004(5) 0.007(5) -0.001(5)
C74 0.022(5) 0.011(5) 0.015(5) 0.000(4) 0.000(5) -0.003(5)
C75 0.024(6) 0.007(5) 0.016(6) -0.003(5) 0.001(5) 0.001(5)
C76 0.018(4) 0.008(4) 0.015(4) 0.002(4) 0.006(4) -0.002(4)
C77 0.017(8) 0.041(10) 0.011(8) -0.013(7) 0.001(6) -0.009(8)
C78 0.028(7) 0.026(7) 0.014(7) 0.011(6) 0.005(6) 0.000(6)
C79 0.023(8) 0.005(8) 0.018(8) 0.004(6) -0.008(6) -0.006(7)
C80 0.016(8) 0.013(8) 0.013(8) -0.004(6) -0.003(6) 0.000(7)
F1 0.028(4) 0.038(5) 0.018(4) -0.005(4) -0.012(4) 0.014(4)
F2 0.024(4) 0.041(5) 0.030(5) 0.005(4) 0.015(4) -0.017(4)
F3 0.030(5) 0.032(5) 0.021(5) 0.004(4) 0.002(4) 0.007(4)
F4 0.036(5) 0.010(4) 0.026(4) 0.002(3) 0.006(4) 0.004(4)
F5 0.027(4) 0.014(4) 0.022(4) -0.004(3) 0.002(3) -0.001(4)
F6 0.032(5) 0.018(5) 0.033(5) 0.005(4) 0.011(4) 0.006(4)
F7 0.021(4) 0.021(5) 0.031(5) 0.010(4) 0.000(4) -0.001(4)
F8 0.016(4) 0.023(5) 0.026(4) -0.007(4) -0.004(3) 0.001(4)
F9 0.035(5) 0.028(5) 0.008(4) 0.003(3) -0.001(4) -0.002(4)
F10 0.028(5) 0.031(5) 0.030(5) 0.000(4) 0.001(4) 0.009(4)
F11 0.035(5) 0.029(5) 0.024(5) -0.012(4) 0.003(4) -0.010(4)
F12 0.029(5) 0.014(4) 0.039(5) 0.002(4) 0.006(4) 0.004(4)
F13 0.024(4) 0.022(5) 0.034(5) -0.010(4) 0.007(4) 0.001(4)
F14 0.025(5) 0.027(5) 0.023(5) -0.005(4) 0.005(4) -0.009(4)
F15 0.026(4) 0.032(5) 0.017(4) 0.003(4) -0.004(4) -0.002(4)
F16 0.023(4) 0.017(5) 0.043(5) -0.001(4) -0.004(4) 0.000(4)
F17 0.040(5) 0.018(5) 0.025(5) -0.004(4) -0.001(4) 0.001(4)
F18 0.025(4) 0.014(4) 0.025(4) 0.001(3) 0.000(4) 0.006(4)
F19 0.027(4) 0.017(4) 0.025(5) 0.003(3) -0.003(4) 0.000(4)
F20 0.015(4) 0.031(5) 0.029(4) 0.006(4) 0.008(4) -0.004(4)
F21 0.026(4) 0.016(4) 0.028(5) 0.001(3) 0.006(4) -0.004(4)
F22 0.030(4) 0.027(5) 0.020(4) 0.007(4) 0.007(4) -0.008(4)
F23 0.015(4) 0.024(5) 0.019(4) -0.005(3) -0.008(3) 0.001(4)
F24 0.030(4) 0.015(4) 0.021(4) 0.008(3) -0.007(3) 0.001(4)
N1 0.018(6) 0.027(7) 0.022(7) -0.005(5) 0.010(5) -0.005(6)
N2 0.021(5) 0.003(5) 0.014(5) 0.002(4) 0.002(4) 0.002(5)
N3 0.005(5) 0.013(6) 0.015(6) -0.005(5) -0.005(5) 0.001(5)
N4 0.008(5) 0.014(6) 0.024(6) -0.010(5) 0.002(4) -0.008(5)
N5 0.009(6) 0.017(6) 0.021(7) -0.006(5) 0.003(5) 0.001(5)
N6 0.008(6) 0.023(7) 0.010(6) 0.002(5) -0.003(4) -0.002(5)
N7 0.015(6) 0.013(7) 0.030(7) -0.007(5) 0.009(5) -0.005(5)
N8 0.005(6) 0.023(7) 0.016(7) -0.009(5) 0.002(5) 0.003(5)

loop_
_atom_type_symbol
_atom_type_description
_atom_type_scat_dispersion_real
_atom_type_scat_dispersion_imag
_atom_type_scat_source
C C 0.0033 0.0016 'International Tables Vol C Tables 4.2.6.8 and 6.1.1.4'
H H 0.0000 0.0000 'International Tables Vol C Tables 4.2.6.8 and 6.1.1.4'
N N 0.0061 0.0033 'International Tables Vol C Tables 4.2.6.8 and 6.1.1.4'
F F 0.0171 0.0103 'International Tables Vol C Tables 4.2.6.8 and 6.1.1.4'

loop_
_geom_angle_atom_site_label_1
_geom_angle_atom_site_label_2
_geom_angle_atom_site_label_3
_geom_angle
C36 C1 N1 120.0(12)
C36 C1 C2 134.0(12)
N1 C1 C2 105.6(11)
C7 C2 C3 121.1(12)
C7 C2 C1 107.4(11)
C3 C2 C1 130.6(12)
C4 C3 C2 117.2(13)
C4 C3 H3 121.4
C2 C3 H3 121.4
C3 C4 C5 122.7(13)
C3 C4 H4 118.7
C5 C4 H4 118.7
C6 C5 C4 120.1(13)
C6 C5 H5 120.0
C4 C5 H5 120.0
C5 C6 C7 118.3(12)
C5 C6 H6 120.8
C7 C6 H6 120.8
C2 C7 C6 120.1(12)
C2 C7 C8 108.6(11)
C6 C7 C8 131.1(12)
N1 C8 C9 120.6(11)
N1 C8 C7 106.9(11)
C9 C8 C7 132.2(12)
C10 C9 C8 124.7(11)
C10 C9 C37 118.5(11)
C8 C9 C37 116.3(11)
C9 C10 N2 120.6(11)
C9 C10 C11 129.9(11)
N2 C10 C11 108.7(10)
C12 C11 C16 119.1(11)
C12 C11 C10 133.5(12)
C16 C11 C10 107.2(10)
C13 C12 C11 120.1(12)
C13 C12 H12 119.9
C11 C12 H12 119.9
C12 C13 C14 120.6(12)
C12 C13 H13 119.7
C14 C13 H13 119.7
C13 C14 C15 121.3(12)
C13 C14 H14 119.3
C15 C14 H14 119.3
C14 C15 C16 118.1(12)
C14 C15 H15 120.9
C16 C15 H15 120.9
C15 C16 C11 120.6(11)
C15 C16 C17 133.2(12)
C11 C16 C17 106.1(11)
N2 C17 C18 123.2(10)
N2 C17 C16 107.8(10)
C18 C17 C16 128.2(11)
C17 C18 C19 123.7(11)
C17 C18 C38 119.4(10)
C19 C18 C38 116.7(11)
N3 C19 C18 120.6(11)
N3 C19 C20 107.8(10)
C18 C19 C20 130.8(11)
C21 C20 C25 120.0(11)
C21 C20 C19 132.9(12)
C25 C20 C19 107.1(11)
C22 C21 C20 118.8(12)
C22 C21 H21 120.6
C20 C21 H21 120.6
C21 C22 C23 121.7(12)
C21 C22 H22 119.2
C23 C22 H22 119.2
C24 C23 C22 119.9(12)
C24 C23 H23 120.0
C22 C23 H23 120.0
C25 C24 C23 120.3(13)
C25 C24 H24 119.9
C23 C24 H24 119.9
C24 C25 C20 119.3(11)
C24 C25 C26 134.6(12)
C20 C25 C26 105.7(10)
N3 C26 C27 122.8(11)
N3 C26 C25 107.8(10)
C27 C26 C25 129.1(12)
C26 C27 C28 124.2(11)
C26 C27 C39 118.4(11)
C28 C27 C39 117.1(11)
N4 C28 C27 120.1(11)
N4 C28 C29 111.6(10)
C27 C28 C29 127.6(11)
C30 C29 C34 120.8(11)
C30 C29 C28 134.2(12)
C34 C29 C28 104.9(10)
C31 C30 C29 117.1(12)
C31 C30 H30 121.5
C29 C30 H30 121.5
C30 C31 C32 122.3(12)
C30 C31 H31 118.9
C32 C31 H31 118.9
C31 C32 C33 121.3(12)
C31 C32 H32 119.3
C33 C32 H32 119.3
C34 C33 C32 117.4(12)
C34 C33 H33 121.3
C32 C33 H33 121.3
C33 C34 C29 120.7(11)
C33 C34 C35 132.2(12)
C29 C34 C35 106.8(11)
C36 C35 N4 119.0(11)
C36 C35 C34 130.2(12)
N4 C35 C34 110.6(11)
C1 C36 C35 126.9(12)
C1 C36 C40 116.5(12)
C35 C36 C40 116.6(12)
F3 C37 F1 104.4(10)
F3 C37 F2 107.3(11)
F1 C37 F2 105.9(10)
F3 C37 C9 111.5(11)
F1 C37 C9 111.2(11)
F2 C37 C9 115.9(11)
F5 C38 F6 109.0(10)
F5 C38 F4 106.5(10)
F6 C38 F4 104.9(10)
F5 C38 C18 112.9(11)
F6 C38 C18 112.6(10)
F4 C38 C18 110.5(11)
F9 C39 F7 105.7(11)
F9 C39 F8 106.3(10)
F7 C39 F8 104.7(10)
F9 C39 C27 112.9(11)
F7 C39 C27 111.2(11)
F8 C39 C27 115.3(11)
F10 C40 F12 106.9(11)
F10 C40 F11 105.2(10)
F12 C40 F11 103.0(10)
F10 C40 C36 114.7(11)
F12 C40 C36 112.1(11)
F11 C40 C36 114.0(11)
C76 C41 N5 122.4(11)
C76 C41 C42 129.6(11)
N5 C41 C42 107.3(10)
C43 C42 C47 119.4(11)
C43 C42 C41 133.8(11)
C47 C42 C41 106.7(10)
C44 C43 C42 120.3(12)
C44 C43 H43 119.9
C42 C43 H43 119.9
C45 C44 C43 120.4(12)
C45 C44 H44 119.8
C43 C44 H44 119.8
C44 C45 C46 121.9(13)
C44 C45 H45 119.0
C46 C45 H45 119.0
C45 C46 C47 118.5(12)
C45 C46 H46 120.8
C47 C46 H46 120.8
C46 C47 C42 119.5(11)
C46 C47 C48 134.1(11)
C42 C47 C48 106.3(10)
C49 C48 N5 122.7(12)
C49 C48 C47 128.4(11)
N5 C48 C47 108.2(10)
C48 C49 C50 125.0(12)
C48 C49 C77 118.0(11)
C50 C49 C77 116.8(11)
N6 C50 C49 122.1(12)
N6 C50 C51 106.2(11)
C49 C50 C51 130.8(12)
C52 C51 C56 122.2(12)
C52 C51 C50 131.0(12)
C56 C51 C50 106.6(11)
C53 C52 C51 116.9(12)
C53 C52 H52 121.5
C51 C52 H52 121.5
C54 C53 C52 121.9(12)
C54 C53 H53 119.0
C52 C53 H53 119.0
C53 C54 C55 121.9(12)
C53 C54 H54 119.1
C55 C54 H54 119.1
C54 C55 C56 118.0(12)
C54 C55 H55 121.0
C56 C55 H55 121.0
C51 C56 C55 118.2(11)
C51 C56 C57 108.0(11)
C55 C56 C57 133.0(12)
N6 C57 C58 122.6(11)
N6 C57 C56 105.8(11)
C58 C57 C56 131.5(12)
C59 C58 C57 122.9(11)
C59 C58 C78 119.8(11)
C57 C58 C78 117.3(11)
N7 C59 C58 122.0(11)
N7 C59 C60 108.8(11)
C58 C59 C60 128.5(12)
C65 C60 C61 121.5(12)
C65 C60 C59 105.4(11)
C61 C60 C59 132.9(12)
C62 C61 C60 117.0(12)
C62 C61 H61 121.5
C60 C61 H61 121.5
C63 C62 C61 121.4(12)
C63 C62 H62 119.3
C61 C62 H62 119.3
C62 C63 C64 123.1(13)
C62 C63 H63 118.5
C64 C63 H63 118.5
C63 C64 C65 116.4(12)
C63 C64 H64 121.8
C65 C64 H64 121.8
C60 C65 C64 120.5(12)
C60 C65 C66 107.3(11)
C64 C65 C66 132.1(12)
N7 C66 C67 122.2(11)
N7 C66 C65 109.1(11)
C67 C66 C65 127.6(11)
C66 C67 C68 124.0(11)
C66 C67 C79 119.2(11)
C68 C67 C79 116.8(11)
N8 C68 C67 121.8(11)
N8 C68 C69 107.8(10)
C67 C68 C69 129.3(11)
C70 C69 C74 120.2(11)
C70 C69 C68 133.2(12)
C74 C69 C68 106.3(11)
C69 C70 C71 118.3(12)
C69 C70 H70 120.9
C71 C70 H70 120.9
C72 C71 C70 121.6(12)
C72 C71 H71 119.2
C70 C71 H71 119.2
C71 C72 C73 120.1(12)
C71 C72 H72 120.0
C73 C72 H72 120.0
C74 C73 C72 121.3(12)
C74 C73 H73 119.3
C72 C73 H73 119.3
C73 C74 C69 118.4(11)
C73 C74 C75 135.2(12)
C69 C74 C75 106.3(10)
N8 C75 C76 120.0(11)
N8 C75 C74 107.8(11)
C76 C75 C74 131.2(11)
C41 C76 C75 125.7(11)
C41 C76 C80 118.7(11)
C75 C76 C80 115.2(10)
F14 C77 F13 105.3(10)
F14 C77 F15 104.5(9)
F13 C77 F15 102.9(11)
F14 C77 C49 116.6(11)
F13 C77 C49 113.7(10)
F15 C77 C49 112.6(10)
F16 C78 F17 107.1(10)
F16 C78 F18 105.2(10)
F17 C78 F18 106.3(10)
F16 C78 C58 111.7(11)
F17 C78 C58 115.5(10)
F18 C78 C58 110.5(10)
F21 C79 F20 106.7(10)
F21 C79 F19 104.9(9)
F20 C79 F19 104.6(9)
F21 C79 C67 113.4(10)
F20 C79 C67 116.9(10)
F19 C79 C67 109.3(10)
F22 C80 F24 106.9(9)
F22 C80 F23 106.4(9)
F24 C80 F23 105.3(9)
F22 C80 C76 113.6(10)
F24 C80 C76 111.3(10)
F23 C80 C76 112.9(10)
C8 N1 C1 111.2(11)
C8 N1 H1 124.4
C1 N1 H1 124.4
C17 N2 C10 109.5(9)
C26 N3 C19 111.3(10)
C26 N3 H3A 124.4
C19 N3 H3A 124.4
C28 N4 C35 106.1(10)
C41 N5 C48 111.1(10)
C50 N6 C57 113.1(10)
C50 N6 H6A 123.4
C57 N6 H6A 123.4
C66 N7 C59 109.2(10)
C68 N8 C75 111.7(10)
C68 N8 H8 124.2
C75 N8 H8 124.2

loop_
_geom_bond_atom_site_label_1
_geom_bond_atom_site_label_2
_geom_bond_distance
C1 C36 1.381(16)
C1 N1 1.398(14)
C1 C2 1.482(16)
C2 C7 1.399(16)
C2 C3 1.401(16)
C3 C4 1.380(16)
C3 H3 0.9500
C4 C5 1.404(17)
C4 H4 0.9500
C5 C6 1.381(17)
C5 H5 0.9500
C6 C7 1.420(16)
C6 H6 0.9500
C7 C8 1.440(16)
C8 N1 1.397(14)
C8 C9 1.416(16)
C9 C10 1.382(15)
C9 C37 1.505(17)
C10 N2 1.392(14)
C10 C11 1.446(15)
C11 C12 1.401(15)
C11 C16 1.411(16)
C12 C13 1.373(15)
C12 H12 0.9500
C13 C14 1.389(16)
C13 H13 0.9500
C14 C15 1.389(15)
C14 H14 0.9500
C15 C16 1.409(15)
C15 H15 0.9500
C16 C17 1.489(15)
C17 N2 1.377(13)
C17 C18 1.398(15)
C18 C19 1.431(15)
C18 C38 1.509(16)
C19 N3 1.381(14)
C19 C20 1.446(16)
C20 C21 1.415(16)
C20 C25 1.438(15)
C21 C22 1.370(16)
C21 H21 0.9500
C22 C23 1.408(15)
C22 H22 0.9500
C23 C24 1.394(16)
C23 H23 0.9500
C24 C25 1.384(15)
C24 H24 0.9500
C25 C26 1.474(16)
C26 N3 1.364(13)
C26 C27 1.380(15)
C27 C28 1.426(16)
C27 C39 1.502(16)
C28 N4 1.375(14)
C28 C29 1.463(15)
C29 C30 1.411(15)
C29 C34 1.419(16)
C30 C31 1.386(16)
C30 H30 0.9500
C31 C32 1.390(17)
C31 H31 0.9500
C32 C33 1.401(16)
C32 H32 0.9500
C33 C34 1.400(16)
C33 H33 0.9500
C34 C35 1.445(16)
C35 C36 1.393(16)
C35 N4 1.395(15)
C36 C40 1.506(17)
C37 F3 1.349(14)
C37 F1 1.356(14)
C37 F2 1.361(14)
C38 F5 1.326(13)
C38 F6 1.333(13)
C38 F4 1.347(13)
C39 F9 1.330(14)
C39 F7 1.366(14)
C39 F8 1.378(14)
C40 F10 1.324(13)
C40 F12 1.356(13)
C40 F11 1.388(13)
C41 C76 1.368(15)
C41 N5 1.370(14)
C41 C42 1.493(15)
C42 C43 1.398(15)
C42 C47 1.419(14)
C43 C44 1.379(15)
C43 H43 0.9500
C44 C45 1.368(15)
C44 H44 0.9500
C45 C46 1.390(16)
C45 H45 0.9500
C46 C47 1.415(15)
C46 H46 0.9500
C47 C48 1.476(16)
C48 C49 1.378(15)
C48 N5 1.378(13)
C49 C50 1.402(16)
C49 C77 1.489(16)
C50 N6 1.354(13)
C50 C51 1.465(16)
C51 C52 1.408(16)
C51 C56 1.409(17)
C52 C53 1.397(16)
C52 H52 0.9500
C53 C54 1.358(16)
C53 H53 0.9500
C54 C55 1.406(15)
C54 H54 0.9500
C55 C56 1.422(16)
C55 H55 0.9500
C56 C57 1.442(16)
C57 N6 1.372(15)
C57 C58 1.405(16)
C58 C59 1.396(15)
C58 C78 1.528(17)
C59 N7 1.365(14)
C59 C60 1.487(15)
C60 C65 1.381(16)
C60 C61 1.405(16)
C61 C62 1.400(15)
C61 H61 0.9500
C62 C63 1.367(16)
C62 H62 0.9500
C63 C64 1.374(15)
C63 H63 0.9500
C64 C65 1.438(16)
C64 H64 0.9500
C65 C66 1.465(16)
C66 N7 1.353(14)
C66 C67 1.410(16)
C67 C68 1.417(15)
C67 C79 1.502(16)
C68 N8 1.352(14)
C68 C69 1.472(15)
C69 C70 1.394(15)
C69 C74 1.432(15)
C70 C71 1.407(15)
C70 H70 0.9500
C71 C72 1.361(16)
C71 H71 0.9500
C72 C73 1.380(15)
C72 H72 0.9500
C73 C74 1.380(15)
C73 H73 0.9500
C74 C75 1.457(16)
C75 N8 1.376(14)
C75 C76 1.411(15)
C76 C80 1.506(15)
C77 F14 1.363(13)
C77 F13 1.364(14)
C77 F15 1.377(13)
C78 F16 1.336(13)
C78 F17 1.338(13)
C78 F18 1.346(13)
C79 F21 1.335(13)
C79 F20 1.359(13)
C79 F19 1.380(12)
C80 F22 1.324(13)
C80 F24 1.356(13)
C80 F23 1.390(13)
N1 H1 0.8800
N3 H3A 0.8800
N6 H6A 0.8800
N8 H8 0.8800

loop_
_geom_torsion_atom_site_label_1
_geom_torsion_atom_site_label_2
_geom_torsion_atom_site_label_3
_geom_torsion_atom_site_label_4
_geom_torsion
C36 C1 C2 C7 -169.0(14)
N1 C1 C2 C7 3.5(13)
C36 C1 C2 C3 1(2)
N1 C1 C2 C3 173.1(12)
C7 C2 C3 C4 -6.6(19)
C1 C2 C3 C4 -175.0(12)
C2 C3 C4 C5 1(2)
C3 C4 C5 C6 2(2)
C4 C5 C6 C7 0.5(19)
C3 C2 C7 C6 9.0(19)
C1 C2 C7 C6 179.9(11)
C3 C2 C7 C8 -175.1(11)
C1 C2 C7 C8 -4.2(14)
C5 C6 C7 C2 -5.8(18)
C5 C6 C7 C8 179.3(13)
C2 C7 C8 N1 3.4(14)
C6 C7 C8 N1 178.7(12)
C2 C7 C8 C9 -170.4(13)
C6 C7 C8 C9 5(2)
N1 C8 C9 C10 -34.9(19)
C7 C8 C9 C10 138.2(14)
N1 C8 C9 C37 153.4(11)
C7 C8 C9 C37 -33.5(19)
C8 C9 C10 N2 24.2(19)
C37 C9 C10 N2 -164.2(11)
C8 C9 C10 C11 -144.4(13)
C37 C9 C10 C11 27(2)
C9 C10 C11 C12 -15(2)
N2 C10 C11 C12 175.5(13)
C9 C10 C11 C16 161.7(13)
N2 C10 C11 C16 -8.0(13)
C16 C11 C12 C13 -2.7(18)
C10 C11 C12 C13 173.5(13)
C11 C12 C13 C14 0.5(19)
C12 C13 C14 C15 3.1(19)
C13 C14 C15 C16 -4.3(18)
C14 C15 C16 C11 2.0(18)
C14 C15 C16 C17 177.1(13)
C12 C11 C16 C15 1.4(19)
C10 C11 C16 C15 -175.7(11)
C12 C11 C16 C17 -174.9(11)
C10 C11 C16 C17 8.1(13)
C15 C16 C17 N2 178.9(13)
C11 C16 C17 N2 -5.5(13)
C15 C16 C17 C18 -11(2)
C11 C16 C17 C18 164.9(12)
N2 C17 C18 C19 23.9(19)
C16 C17 C18 C19 -145.2(13)
N2 C17 C18 C38 -161.6(11)
C16 C17 C18 C38 29.3(19)
C17 C18 C19 N3 -22.4(19)
C38 C18 C19 N3 163.0(11)
C17 C18 C19 C20 146.2(14)
C38 C18 C19 C20 -28(2)
N3 C19 C20 C21 -177.0(13)
C18 C19 C20 C21 13(2)
N3 C19 C20 C25 4.7(14)
C18 C19 C20 C25 -165.0(13)
C25 C20 C21 C22 -1.0(18)
C19 C20 C21 C22 -179.1(13)
C20 C21 C22 C23 -0.1(19)
C21 C22 C23 C24 0.7(19)
C22 C23 C24 C25 -0.1(18)
C23 C24 C25 C20 -1.0(18)
C23 C24 C25 C26 -173.3(13)
C21 C20 C25 C24 1.5(18)
C19 C20 C25 C24 -179.9(11)
C21 C20 C25 C26 175.8(11)
C19 C20 C25 C26 -5.6(13)
C24 C25 C26 N3 177.7(13)
C20 C25 C26 N3 4.6(13)
C24 C25 C26 C27 4(2)
C20 C25 C26 C27 -169.5(12)
N3 C26 C27 C28 -25.6(19)
C25 C26 C27 C28 147.7(13)
N3 C26 C27 C39 159.2(11)
C25 C26 C27 C39 -27.5(19)
C26 C27 C28 N4 27.4(18)
C39 C27 C28 N4 -157.4(11)
C26 C27 C28 C29 -141.7(13)
C39 C27 C28 C29 33.5(18)
N4 C28 C29 C30 -178.2(12)
C27 C28 C29 C30 -8(2)
N4 C28 C29 C34 -1.6(13)
C27 C28 C29 C34 168.3(11)
C34 C29 C30 C31 2.0(17)
C28 C29 C30 C31 178.2(12)
C29 C30 C31 C32 3.0(18)
C30 C31 C32 C33 -3(2)
C31 C32 C33 C34 -1.9(19)
C32 C33 C34 C29 6.7(18)
C32 C33 C34 C35 179.9(12)
C30 C29 C34 C33 -6.9(18)
C28 C29 C34 C33 175.9(11)
C30 C29 C34 C35 178.4(11)
C28 C29 C34 C35 1.2(13)
C33 C34 C35 C36 1(2)
C29 C34 C35 C36 175.2(13)
C33 C34 C35 N4 -174.3(13)
C29 C34 C35 N4 -0.5(14)
N1 C1 C36 C35 -18(2)
C2 C1 C36 C35 153.1(13)
N1 C1 C36 C40 159.9(11)
C2 C1 C36 C40 -28(2)
N4 C35 C36 C1 25.0(19)
C34 C35 C36 C1 -150.4(13)
N4 C35 C36 C40 -153.4(11)
C34 C35 C36 C40 31(2)
C10 C9 C37 F3 41.8(16)
C8 C9 C37 F3 -145.9(11)
C10 C9 C37 F1 157.9(11)
C8 C9 C37 F1 -29.9(16)
C10 C9 C37 F2 -81.2(15)
C8 C9 C37 F2 91.0(14)
C17 C18 C38 F5 -86.3(14)
C19 C18 C38 F5 88.5(14)
C17 C18 C38 F6 149.8(11)
C19 C18 C38 F6 -35.4(16)
C17 C18 C38 F4 32.8(16)
C19 C18 C38 F4 -152.3(11)
C26 C27 C39 F9 -153.4(11)
C28 C27 C39 F9 31.1(16)
C26 C27 C39 F7 -34.8(16)
C28 C27 C39 F7 149.7(11)
C26 C27 C39 F8 84.2(14)
C28 C27 C39 F8 -91.3(14)
C1 C36 C40 F10 -151.5(11)
C35 C36 C40 F10 27.1(16)
C1 C36 C40 F12 -29.4(15)
C35 C36 C40 F12 149.2(11)
C1 C36 C40 F11 87.1(14)
C35 C36 C40 F11 -94.3(14)
C76 C41 C42 C43 -11(2)
N5 C41 C42 C43 178.5(13)
C76 C41 C42 C47 165.4(12)
N5 C41 C42 C47 -5.3(13)
C47 C42 C43 C44 0.8(18)
C41 C42 C43 C44 176.6(12)
C42 C43 C44 C45 -0.5(19)
C43 C44 C45 C46 0(2)
C44 C45 C46 C47 0.2(19)
C45 C46 C47 C42 0.0(17)
C45 C46 C47 C48 175.7(13)
C43 C42 C47 C46 -0.5(17)
C41 C42 C47 C46 -177.4(10)
C43 C42 C47 C48 -177.2(10)
C41 C42 C47 C48 5.9(13)
C46 C47 C48 C49 -10(2)
C42 C47 C48 C49 166.2(12)
C46 C47 C48 N5 179.3(12)
C42 C47 C48 N5 -4.6(13)
N5 C48 C49 C50 22.9(19)
C47 C48 C49 C50 -146.8(13)
N5 C48 C49 C77 -160.6(11)
C47 C48 C49 C77 29.7(19)
C48 C49 C50 N6 -26.6(19)
C77 C49 C50 N6 156.8(11)
C48 C49 C50 C51 140.8(14)
C77 C49 C50 C51 -35.8(19)
N6 C50 C51 C52 175.8(12)
C49 C50 C51 C52 7(2)
N6 C50 C51 C56 2.2(13)
C49 C50 C51 C56 -166.7(13)
C56 C51 C52 C53 -2.8(18)
C50 C51 C52 C53 -175.5(12)
C51 C52 C53 C54 -4.3(18)
C52 C53 C54 C55 4.1(19)
C53 C54 C55 C56 3.1(18)
C52 C51 C56 C55 9.8(18)
C50 C51 C56 C55 -175.9(11)
C52 C51 C56 C57 -179.0(11)
C50 C51 C56 C57 -4.8(14)
C54 C55 C56 C51 -9.8(17)
C54 C55 C56 C57 -178.2(12)
C51 C56 C57 N6 5.6(14)
C55 C56 C57 N6 174.9(13)
C51 C56 C57 C58 -177.8(13)
C55 C56 C57 C58 -8(2)
N6 C57 C58 C59 -26.5(19)
C56 C57 C58 C59 157.3(13)
N6 C57 C58 C78 153.5(11)
C56 C57 C58 C78 -23(2)
C57 C58 C59 N7 18.9(19)
C78 C58 C59 N7 -161.1(11)
C57 C58 C59 C60 -150.4(12)
C78 C58 C59 C60 29.6(19)
N7 C59 C60 C65 -4.1(13)
C58 C59 C60 C65 166.4(12)
N7 C59 C60 C61 -178.2(12)
C58 C59 C60 C61 -8(2)
C65 C60 C61 C62 3.1(18)
C59 C60 C61 C62 176.4(12)
C60 C61 C62 C63 -0.5(18)
C61 C62 C63 C64 -0.6(19)
C62 C63 C64 C65 -0.7(18)
C61 C60 C65 C64 -4.5(18)
C59 C60 C65 C64 -179.4(10)
C61 C60 C65 C66 179.7(11)
C59 C60 C65 C66 4.8(13)
C63 C64 C65 C60 3.2(17)
C63 C64 C65 C66 177.8(12)
C60 C65 C66 N7 -4.1(14)
C64 C65 C66 N7 -179.2(12)
C60 C65 C66 C67 164.3(12)
C64 C65 C66 C67 -11(2)
N7 C66 C67 C68 28.3(18)
C65 C66 C67 C68 -138.7(13)
N7 C66 C67 C79 -154.7(11)
C65 C66 C67 C79 38.3(18)
C66 C67 C68 N8 -20.1(18)
C79 C67 C68 N8 162.9(11)
C66 C67 C68 C69 146.1(13)
C79 C67 C68 C69 -30.9(18)
N8 C68 C69 C70 177.0(13)
C67 C68 C69 C70 9(2)
N8 C68 C69 C74 2.9(13)
C67 C68 C69 C74 -164.8(12)
C74 C69 C70 C71 0.3(18)
C68 C69 C70 C71 -173.1(12)
C69 C70 C71 C72 -0.3(19)
C70 C71 C72 C73 -1.6(19)
C71 C72 C73 C74 3.5(19)
C72 C73 C74 C69 -3.4(18)
C72 C73 C74 C75 176.7(13)
C70 C69 C74 C73 1.6(18)
C68 C69 C74 C73 176.6(11)
C70 C69 C74 C75 -178.5(11)
C68 C69 C74 C75 -3.5(13)
C73 C74 C75 N8 -177.1(13)
C69 C74 C75 N8 3.0(14)
C73 C74 C75 C76 15(2)
C69 C74 C75 C76 -164.7(13)
N5 C41 C76 C75 24.6(19)
C42 C41 C76 C75 -144.9(13)
N5 C41 C76 C80 -163.3(11)
C42 C41 C76 C80 27.2(19)
N8 C75 C76 C41 -24.2(19)
C74 C75 C76 C41 142.3(14)
N8 C75 C76 C80 163.5(10)
C74 C75 C76 C80 -30.0(19)
C48 C49 C77 F14 -85.6(14)
C50 C49 C77 F14 91.2(14)
C48 C49 C77 F13 37.0(16)
C50 C49 C77 F13 -146.1(11)
C48 C49 C77 F15 153.5(11)
C50 C49 C77 F15 -29.6(16)
C59 C58 C78 F16 148.0(11)
C57 C58 C78 F16 -32.0(15)
C59 C58 C78 F17 -89.3(14)
C57 C58 C78 F17 90.7(14)
C59 C58 C78 F18 31.4(16)
C57 C58 C78 F18 -148.6(11)
C66 C67 C79 F21 145.6(11)
C68 C67 C79 F21 -37.2(15)
C66 C67 C79 F20 -89.6(13)
C68 C67 C79 F20 87.6(13)
C66 C67 C79 F19 29.0(14)
C68 C67 C79 F19 -153.9(10)
C41 C76 C80 F22 154.4(11)
C75 C76 C80 F22 -32.7(15)
C41 C76 C80 F24 33.7(15)
C75 C76 C80 F24 -153.4(10)
C41 C76 C80 F23 -84.5(14)
C75 C76 C80 F23 88.4(13)
C9 C8 N1 C1 173.5(11)
C7 C8 N1 C1 -1.1(13)
C36 C1 N1 C8 172.3(11)
C2 C1 N1 C8 -1.4(13)
C18 C17 N2 C10 -170.4(11)
C16 C17 N2 C10 0.6(13)
C9 C10 N2 C17 -166.4(11)
C11 C10 N2 C17 4.5(13)
C27 C26 N3 C19 172.8(11)
C25 C26 N3 C19 -1.8(13)
C18 C19 N3 C26 169.1(11)
C20 C19 N3 C26 -1.8(14)
C27 C28 N4 C35 -169.4(10)
C29 C28 N4 C35 1.3(13)
C36 C35 N4 C28 -176.7(11)
C34 C35 N4 C28 -0.5(14)
C76 C41 N5 C48 -169.1(11)
C42 C41 N5 C48 2.4(13)
C49 C48 N5 C41 -170.2(11)
C47 C48 N5 C41 1.3(13)
C49 C50 N6 C57 171.5(11)
C51 C50 N6 C57 1.4(13)
C58 C57 N6 C50 178.6(11)
C56 C57 N6 C50 -4.4(14)
C67 C66 N7 C59 -167.7(11)
C65 C66 N7 C59 1.4(14)
C58 C59 N7 C66 -169.6(11)
C60 C59 N7 C66 1.6(14)
C67 C68 N8 C75 167.8(11)
C69 C68 N8 C75 -1.0(14)
C76 C75 N8 C68 168.1(11)
C74 C75 N8 C68 -1.2(14)
